data_2008801
loop_
_publ_author_name
'Lesley, M.J. Gerald'
'Clegg, William'
'Marder, Todd B.'
'Norman, Nicholas C.'
'Orpen, A. Guy'
'Scott, Andrew J.'
'Starbuck, Jonathan'

_publ_section_title
;
 Three Pt^II^ catecholate and 1,2-dithiocatecholate complexes
;
_journal_issue 8
_journal_name_full 'Acta Crystallographica Section C'
_journal_page_first 1272
_journal_page_last 1275
_journal_paper_doi 10.1107/S0108270199005715
_journal_volume 55
_journal_year 1999
_chemical_formula_iupac '[Pt(C6 H4 S2 )(C18 H15 P)2 ]'
_chemical_formula_sum 'C42 H34 P2 Pt S2'
_chemical_formula_weight 859.84
_chemical_name_systematic
;
 ?
;
_space_group_IT_number 7
_symmetry_cell_setting monoclinic
_symmetry_space_group_name_Hall 'P -2yac'
_symmetry_space_group_name_H-M 'P 1 n 1'
_audit_creation_method SHELXL
_cell_angle_alpha 90.00
_cell_angle_beta 102.093(2)
_cell_angle_gamma 90.00
_cell_formula_units_Z 2
_cell_length_a 9.0177(7)
_cell_length_b 10.9977(8)
_cell_length_c 17.9351(12)
_cell_measurement_reflns_used 9848
_cell_measurement_temperature 160(2)
_cell_measurement_theta_max 28.43
_cell_measurement_theta_min 1.85
_cell_volume 1739.2(2)
_computing_cell_refinement 'Local programs'
_computing_data_collection 'SMART (Siemens, 1995b)'
_computing_data_reduction SAINT
_computing_molecular_graphics SHELXTL
_computing_publication_material SHELXTL
_computing_structure_refinement SHELXTL
_computing_structure_solution 'SHELXTL (Siemens, 1995a)'
_diffrn_ambient_temperature 160(2)
_diffrn_measurement_device 'Siemens SMART CCD diffractometer'
_diffrn_measurement_method '\w rotation with narrow frames'
_diffrn_radiation_monochromator graphite
_diffrn_radiation_source 'fine-focus sealed tube'
_diffrn_radiation_type MoK\a
_diffrn_radiation_wavelength 0.71073
_diffrn_reflns_av_R_equivalents 0.0269
_diffrn_reflns_av_sigmaI/netI 0.0214
_diffrn_reflns_limit_h_max 8
_diffrn_reflns_limit_h_min -12
_diffrn_reflns_limit_k_max 13
_diffrn_reflns_limit_k_min -13
_diffrn_reflns_limit_l_max 16
_diffrn_reflns_limit_l_min -23
_diffrn_reflns_number 10615
_diffrn_reflns_theta_max 28.44
_diffrn_reflns_theta_min 1.85
_diffrn_standards_number 0
_exptl_absorpt_coefficient_mu 4.276
_exptl_absorpt_correction_T_max 0.655
_exptl_absorpt_correction_T_min 0.552
_exptl_absorpt_correction_type multi-scan
_exptl_absorpt_process_details '(SADABS; Sheldrick, 1997)'
_exptl_crystal_colour Orange
_exptl_crystal_density_diffrn 1.642
_exptl_crystal_density_method 'not measured'
_exptl_crystal_description Block
_exptl_crystal_F_000 852
_exptl_crystal_size_max 0.16
_exptl_crystal_size_mid 0.12
_exptl_crystal_size_min 0.10
_refine_diff_density_max 0.537
_refine_diff_density_min -0.895
_refine_ls_abs_structure_details 'Flack (1983)'
_refine_ls_abs_structure_Flack -0.006(4)
_refine_ls_extinction_method none
_refine_ls_goodness_of_fit_all 1.124
_refine_ls_goodness_of_fit_obs 1.113
_refine_ls_hydrogen_treatment constr
_refine_ls_matrix_type full
_refine_ls_number_parameters 424
_refine_ls_number_reflns 5311
_refine_ls_number_restraints 2
_refine_ls_restrained_S_all 1.124
_refine_ls_restrained_S_obs 1.113
_refine_ls_R_factor_all 0.0192
_refine_ls_R_factor_obs 0.0184
_refine_ls_shift/esd_max 0.001
_refine_ls_shift/esd_mean 0.000
_refine_ls_structure_factor_coef Fsqd
_refine_ls_weighting_details 'w = 1/[\s^2^(Fo^2^)+(0.0215P)^2^+2.1895P] where P=(Fo^2^+2Fc^2^)/3'
_refine_ls_weighting_scheme calc
_refine_ls_wR_factor_all 0.0465
_refine_ls_wR_factor_obs 0.0456
_reflns_number_observed 5236
_reflns_number_total 5311
_reflns_observed_criterion I>2\s(I)
_cod_data_source_file ln1077.cif
_cod_data_source_block 2
_cod_depositor_comments
;
The following automatic conversions were performed:

'_refine_ls_weighting_scheme' value 'calc w =
1/[\s^2^(Fo^2^)+(0.0215P)^2^+2.1895P] where P=(Fo^2^+2Fc^2^)/3' was
changed to 'calc'. New tag '_refine_ls_weighting_details' was
created. The value of the new tag was set to 'w =
1/[\s^2^(Fo^2^)+(0.0215P)^2^+2.1895P] where P=(Fo^2^+2Fc^2^)/3'.

Automatic conversion script
Id: cif_fix_values 3143 2015-03-26 13:38:13Z robertas 
;
_cod_original_sg_symbol_H-M 'P n'
_cod_database_code 2008801

loop_
_symmetry_equiv_pos_as_xyz
'x, y, z'
'x+1/2, -y, z+1/2'

loop_
_atom_site_aniso_label
_atom_site_aniso_U_11
_atom_site_aniso_U_22
_atom_site_aniso_U_33
_atom_site_aniso_U_12
_atom_site_aniso_U_13
_atom_site_aniso_U_23
Pt1 0.01455(6) 0.01179(5) 0.01223(6) -0.00073(9) 0.00328(4) -0.00093(8)
S1 0.0251(6) 0.0162(4) 0.0182(5) -0.0057(4) 0.0078(4) -0.0017(4)
S2 0.0186(5) 0.0155(4) 0.0140(5) -0.0002(4) 0.0040(4) -0.0022(3)
C1 0.017(2) 0.0204(18) 0.019(2) 0.0048(16) 0.0067(18) 0.0062(16)
C2 0.013(2) 0.018(2) 0.022(3) 0.0029(17) 0.0049(18) 0.0064(18)
C3 0.028(3) 0.0208(19) 0.023(3) 0.0071(19) 0.009(2) -0.0010(18)
C4 0.035(3) 0.031(2) 0.027(3) 0.009(2) 0.018(2) 0.0076(19)
C5 0.034(3) 0.028(2) 0.033(3) 0.003(2) 0.020(2) 0.012(2)
C6 0.026(3) 0.0205(19) 0.028(3) -0.0066(18) 0.008(2) 0.0029(18)
P1 0.0194(6) 0.0130(4) 0.0150(5) -0.0002(4) 0.0046(4) -0.0015(4)
C7 0.021(2) 0.0187(18) 0.016(2) -0.0064(16) 0.0055(17) -0.0030(15)
C8 0.027(3) 0.0183(18) 0.033(3) -0.0054(17) 0.012(2) -0.0079(18)
C9 0.047(4) 0.024(2) 0.039(3) -0.014(2) 0.009(3) -0.015(2)
C10 0.035(3) 0.039(3) 0.028(3) -0.019(2) 0.003(2) -0.008(2)
C11 0.028(3) 0.040(2) 0.018(2) -0.005(2) 0.002(2) 0.002(2)
C12 0.026(3) 0.0224(19) 0.021(2) -0.0020(18) 0.0061(19) 0.0016(17)
C13 0.028(3) 0.0147(19) 0.017(2) 0.0010(18) 0.008(2) -0.0049(17)
C14 0.033(3) 0.024(2) 0.021(2) 0.000(2) 0.007(2) -0.0044(18)
C15 0.041(3) 0.034(2) 0.018(2) 0.004(2) 0.008(2) 0.0014(19)
C16 0.054(4) 0.034(2) 0.027(3) -0.001(2) 0.024(3) 0.001(2)
C17 0.034(3) 0.030(2) 0.035(3) -0.004(2) 0.019(2) -0.001(2)
C18 0.027(3) 0.023(2) 0.027(3) -0.0025(18) 0.009(2) -0.0044(18)
C19 0.023(2) 0.0154(17) 0.022(2) -0.0024(16) -0.0002(18) -0.0039(16)
C20 0.032(3) 0.025(2) 0.027(3) 0.0057(19) 0.006(2) 0.0004(18)
C21 0.031(3) 0.030(2) 0.046(3) 0.011(2) 0.007(3) -0.007(2)
C22 0.027(3) 0.024(2) 0.045(3) 0.007(2) -0.004(2) 0.004(2)
C23 0.033(3) 0.037(3) 0.034(3) 0.006(2) 0.001(2) 0.010(2)
C24 0.031(3) 0.033(2) 0.022(2) 0.004(2) 0.005(2) 0.0058(19)
P2 0.0141(5) 0.0112(4) 0.0130(5) -0.0003(4) 0.0017(4) -0.0004(4)
C25 0.011(2) 0.0200(18) 0.0123(19) 0.0027(16) 0.0009(16) -0.0008(15)
C26 0.018(2) 0.0200(18) 0.023(2) 0.0008(16) -0.0009(18) 0.0028(16)
C27 0.016(2) 0.027(2) 0.030(3) -0.0045(18) 0.0046(19) 0.0016(18)
C28 0.015(2) 0.039(2) 0.024(2) 0.000(2) 0.0067(19) -0.003(2)
C29 0.021(2) 0.026(2) 0.026(3) 0.0103(18) 0.0032(17) 0.0003(18)
C30 0.026(3) 0.0161(17) 0.016(2) 0.0013(16) 0.0017(18) 0.0002(16)
C31 0.016(2) 0.0127(16) 0.018(2) -0.0027(13) 0.0032(16) -0.0005(15)
C32 0.025(2) 0.0188(18) 0.019(2) 0.0015(17) 0.0034(18) -0.0017(16)
C33 0.032(3) 0.026(2) 0.018(2) -0.0003(19) 0.0015(19) -0.0066(18)
C34 0.036(3) 0.0169(19) 0.038(3) -0.0006(19) 0.010(2) -0.0093(19)
C35 0.030(3) 0.022(2) 0.035(3) 0.0097(19) 0.004(2) 0.0006(19)
C36 0.021(2) 0.022(2) 0.024(2) 0.0009(17) 0.0034(18) -0.0011(17)
C37 0.016(2) 0.0147(17) 0.013(2) 0.0025(15) 0.0014(16) -0.0003(14)
C38 0.020(2) 0.0247(19) 0.020(2) -0.0024(17) 0.0032(18) -0.0026(17)
C39 0.017(2) 0.027(2) 0.023(2) 0.0000(17) -0.0051(18) 0.0025(17)
C40 0.029(3) 0.0222(19) 0.015(2) -0.0021(18) 0.0000(18) -0.0015(17)
C41 0.027(3) 0.028(2) 0.018(2) -0.0035(19) 0.0049(19) 0.0019(18)
C42 0.020(2) 0.0217(18) 0.017(2) -0.0041(16) 0.0018(17) -0.0010(16)

loop_
_atom_site_label
_atom_site_fract_x
_atom_site_fract_y
_atom_site_fract_z
_atom_site_U_iso_or_equiv
_atom_site_thermal_displace_type
_atom_site_calc_flag
_atom_site_refinement_flags
_atom_site_occupancy
_atom_site_disorder_group
_atom_site_type_symbol
Pt1 0.246450(11) 0.193343(9) 0.247230(10) 0.01279(4) Uani d . 1 . Pt
S1 0.38638(13) 0.35850(9) 0.22229(6) 0.0194(2) Uani d . 1 . S
S2 0.28215(12) 0.10867(8) 0.13462(6) 0.0159(2) Uani d . 1 . S
C1 0.4086(5) 0.3345(4) 0.1291(3) 0.0185(8) Uani d . 1 . C
C2 0.3627(6) 0.2267(4) 0.0898(3) 0.0174(10) Uani d . 1 . C
C3 0.3802(6) 0.2134(4) 0.0153(3) 0.0235(10) Uani d . 1 . C
H3 0.3462 0.1410 -0.0119 0.028 Uiso calc R 1 . H
C4 0.4470(7) 0.3051(4) -0.0204(3) 0.0292(11) Uani d . 1 . C
H4 0.4584 0.2953 -0.0716 0.035 Uiso calc R 1 . H
C5 0.4968(6) 0.4108(4) 0.0195(3) 0.0295(11) Uani d . 1 . C
H5 0.5441 0.4730 -0.0040 0.035 Uiso calc R 1 . H
C6 0.4776(6) 0.4253(4) 0.0931(3) 0.0246(10) Uani d . 1 . C
H6 0.5116 0.4980 0.1200 0.030 Uiso calc R 1 . H
P1 0.17329(13) 0.31403(8) 0.33737(6) 0.0157(2) Uani d . 1 . P
C7 0.3252(5) 0.4147(4) 0.3855(2) 0.0184(8) Uani d . 1 . C
C8 0.2952(6) 0.5344(4) 0.4041(3) 0.0252(10) Uani d . 1 . C
H8 0.1963 0.5675 0.3884 0.030 Uiso calc R 1 . H
C9 0.4126(7) 0.6043(4) 0.4460(3) 0.0369(13) Uani d . 1 . C
H9 0.3924 0.6851 0.4597 0.044 Uiso calc R 1 . H
C10 0.5580(7) 0.5583(5) 0.4680(3) 0.0348(12) Uani d . 1 . C
H10 0.6365 0.6072 0.4967 0.042 Uiso calc R 1 . H
C11 0.5889(6) 0.4395(5) 0.4477(3) 0.0292(10) Uani d . 1 . C
H11 0.6887 0.4075 0.4619 0.035 Uiso calc R 1 . H
C12 0.4724(6) 0.3691(4) 0.4068(3) 0.0231(9) Uani d . 1 . C
H12 0.4931 0.2884 0.3929 0.028 Uiso calc R 1 . H
C13 0.1034(7) 0.2514(4) 0.4191(3) 0.0192(11) Uani d . 1 . C
C14 0.2002(7) 0.2394(4) 0.4898(3) 0.0256(10) Uani d . 1 . C
H14 0.3028 0.2645 0.4960 0.031 Uiso calc R 1 . H
C15 0.1495(7) 0.1912(4) 0.5516(3) 0.0310(11) Uani d . 1 . C
H15 0.2177 0.1833 0.5995 0.037 Uiso calc R 1 . H
C16 0.0002(8) 0.1545(5) 0.5436(3) 0.0361(13) Uani d . 1 . C
H16 -0.0346 0.1217 0.5859 0.043 Uiso calc R 1 . H
C17 -0.0981(7) 0.1661(4) 0.4734(3) 0.0313(11) Uani d . 1 . C
H17 -0.2008 0.1414 0.4676 0.038 Uiso calc R 1 . H
C18 -0.0469(6) 0.2143(4) 0.4109(3) 0.0249(10) Uani d . 1 . C
H18 -0.1148 0.2216 0.3628 0.030 Uiso calc R 1 . H
C19 0.0188(5) 0.4131(4) 0.2902(3) 0.0210(9) Uani d . 1 . C
C20 -0.0823(6) 0.4676(4) 0.3297(3) 0.0277(10) Uani d . 1 . C
H20 -0.0737 0.4512 0.3824 0.033 Uiso calc R 1 . H
C21 -0.1941(7) 0.5451(4) 0.2926(3) 0.0355(12) Uani d . 1 . C
H21 -0.2620 0.5809 0.3202 0.043 Uiso calc R 1 . H
C22 -0.2091(6) 0.5713(4) 0.2165(3) 0.0336(12) Uani d . 1 . C
H22 -0.2855 0.6256 0.1916 0.040 Uiso calc R 1 . H
C23 -0.1111(7) 0.5173(5) 0.1769(3) 0.0353(12) Uani d . 1 . C
H23 -0.1207 0.5349 0.1243 0.042 Uiso calc R 1 . H
C24 0.0011(6) 0.4379(4) 0.2123(3) 0.0287(10) Uani d . 1 . C
H24 0.0661 0.4004 0.1837 0.034 Uiso calc R 1 . H
P2 0.15229(12) 0.01530(8) 0.28203(6) 0.01291(19) Uani d . 1 . P
C25 -0.0527(5) 0.0017(3) 0.2688(2) 0.0148(8) Uani d . 1 . C
C26 -0.1201(5) -0.1057(4) 0.2857(3) 0.0209(9) Uani d . 1 . C
H26 -0.0586 -0.1736 0.3049 0.025 Uiso calc R 1 . H
C27 -0.2766(5) -0.1142(4) 0.2746(3) 0.0240(9) Uani d . 1 . C
H27 -0.3220 -0.1867 0.2879 0.029 Uiso calc R 1 . H
C28 -0.3669(6) -0.0167(4) 0.2440(3) 0.0256(10) Uani d . 1 . C
H28 -0.4741 -0.0228 0.2363 0.031 Uiso calc R 1 . H
C29 -0.3014(6) 0.0892(4) 0.2247(3) 0.0243(9) Uani d . 1 . C
H29 -0.3637 0.1555 0.2035 0.029 Uiso calc R 1 . H
C30 -0.1454(6) 0.0987(3) 0.2361(2) 0.0195(9) Uani d . 1 . C
H30 -0.1008 0.1710 0.2218 0.023 Uiso calc R 1 . H
C31 0.1944(5) -0.1218(3) 0.2320(3) 0.0156(8) Uani d . 1 . C
C32 0.1103(6) -0.1419(4) 0.1585(3) 0.0211(9) Uani d . 1 . C
H32 0.0347 -0.0851 0.1359 0.025 Uiso calc R 1 . H
C33 0.1364(6) -0.2448(4) 0.1182(3) 0.0257(10) Uani d . 1 . C
H33 0.0800 -0.2572 0.0678 0.031 Uiso calc R 1 . H
C34 0.2443(7) -0.3294(4) 0.1511(3) 0.0302(11) Uani d . 1 . C
H34 0.2607 -0.4004 0.1237 0.036 Uiso calc R 1 . H
C35 0.3281(7) -0.3096(4) 0.2241(3) 0.0295(11) Uani d . 1 . C
H35 0.4033 -0.3666 0.2467 0.035 Uiso calc R 1 . H
C36 0.3025(6) -0.2069(4) 0.2643(3) 0.0229(9) Uani d . 1 . C
H36 0.3596 -0.1945 0.3146 0.027 Uiso calc R 1 . H
C37 0.2387(5) -0.0192(3) 0.3814(2) 0.0150(8) Uani d . 1 . C
C38 0.3956(5) 0.0005(4) 0.4030(3) 0.0218(9) Uani d . 1 . C
H38 0.4489 0.0360 0.3681 0.026 Uiso calc R 1 . H
C39 0.4728(5) -0.0319(4) 0.4756(3) 0.0238(9) Uani d . 1 . C
H39 0.5794 -0.0203 0.4899 0.029 Uiso calc R 1 . H
C40 0.3949(6) -0.0811(4) 0.5274(3) 0.0229(9) Uani d . 1 . C
H40 0.4480 -0.1047 0.5767 0.028 Uiso calc R 1 . H
C41 0.2398(6) -0.0956(4) 0.5068(3) 0.0243(9) Uani d . 1 . C
H41 0.1855 -0.1262 0.5429 0.029 Uiso calc R 1 . H
C42 0.1625(5) -0.0660(4) 0.4340(2) 0.0197(9) Uani d . 1 . C
H42 0.0560 -0.0780 0.4201 0.024 Uiso calc R 1 . H

loop_
_atom_type_symbol
_atom_type_description
_atom_type_scat_dispersion_real
_atom_type_scat_dispersion_imag
_atom_type_scat_source
C C 0.0033 0.0016 'International Tables Vol C Tables 4.2.6.8 and 6.1.1.4'
H H 0.0000 0.0000 'International Tables Vol C Tables 4.2.6.8 and 6.1.1.4'
S S 0.1246 0.1234 'International Tables Vol C Tables 4.2.6.8 and 6.1.1.4'
Pt Pt -1.7033 8.3905 'International Tables Vol C Tables 4.2.6.8 and 6.1.1.4'
P P 0.1023 0.0942 'International Tables Vol C Tables 4.2.6.8 and 6.1.1.4'

loop_
_geom_angle_atom_site_label_1
_geom_angle_atom_site_label_2
_geom_angle_atom_site_label_3
_geom_angle
_geom_angle_publ_flag
P2 Pt1 P1 97.23(4) y
P2 Pt1 S2 91.22(4) y
P1 Pt1 S2 164.68(4) y
P2 Pt1 S1 169.08(4) y
P1 Pt1 S1 86.04(4) y
S2 Pt1 S1 88.04(4) y
C1 S1 Pt1 104.12(15) ?
C2 S2 Pt1 104.38(17) ?
C2 C1 C6 119.0(4) ?
C2 C1 S1 122.0(3) ?
C6 C1 S1 118.9(3) ?
C3 C2 C1 119.6(4) ?
C3 C2 S2 120.2(4) ?
C1 C2 S2 120.2(4) ?
C2 C3 C4 120.9(4) ?
C5 C4 C3 119.4(5) ?
C6 C5 C4 120.0(4) ?
C5 C6 C1 121.0(4) ?
C19 P1 C7 106.26(19) ?
C19 P1 C13 103.6(2) ?
C7 P1 C13 101.4(2) ?
C19 P1 Pt1 108.78(15) ?
C7 P1 Pt1 112.64(15) ?
C13 P1 Pt1 122.72(14) ?
C12 C7 C8 119.6(4) ?
C12 C7 P1 119.1(3) ?
C8 C7 P1 121.2(4) ?
C9 C8 C7 119.0(5) ?
C10 C9 C8 121.3(5) ?
C9 C10 C11 119.7(5) ?
C12 C11 C10 119.3(5) ?
C11 C12 C7 121.1(4) ?
C14 C13 C18 118.8(5) ?
C14 C13 P1 120.5(4) ?
C18 C13 P1 120.8(4) ?
C13 C14 C15 121.1(5) ?
C16 C15 C14 120.2(5) ?
C15 C16 C17 119.3(5) ?
C16 C17 C18 120.4(5) ?
C13 C18 C17 120.1(5) ?
C24 C19 C20 118.1(4) ?
C24 C19 P1 119.7(4) ?
C20 C19 P1 122.2(4) ?
C21 C20 C19 120.5(5) ?
C22 C21 C20 121.2(5) ?
C21 C22 C23 118.8(5) ?
C22 C23 C24 121.4(5) ?
C23 C24 C19 120.0(5) ?
C25 P2 C37 108.91(19) ?
C25 P2 C31 100.22(19) ?
C37 P2 C31 102.51(18) ?
C25 P2 Pt1 117.55(13) ?
C37 P2 Pt1 109.80(13) ?
C31 P2 Pt1 116.49(14) ?
C26 C25 C30 119.1(4) ?
C26 C25 P2 121.3(3) ?
C30 C25 P2 119.4(3) ?
C27 C26 C25 120.3(4) ?
C26 C27 C28 120.0(4) ?
C29 C28 C27 120.3(5) ?
C30 C29 C28 120.1(4) ?
C29 C30 C25 120.2(4) ?
C36 C31 C32 118.9(4) ?
C36 C31 P2 123.3(3) ?
C32 C31 P2 117.7(3) ?
C33 C32 C31 120.2(4) ?
C34 C33 C32 120.4(5) ?
C35 C34 C33 119.5(4) ?
C34 C35 C36 120.2(4) ?
C35 C36 C31 120.8(5) ?
C42 C37 C38 119.2(4) ?
C42 C37 P2 124.9(3) ?
C38 C37 P2 115.9(3) ?
C39 C38 C37 119.9(4) ?
C40 C39 C38 120.2(5) ?
C41 C40 C39 119.6(4) ?
C40 C41 C42 120.4(4) ?
C37 C42 C41 120.6(4) ?

loop_
_geom_bond_atom_site_label_1
_geom_bond_atom_site_label_2
_geom_bond_site_symmetry_2
_geom_bond_distance
_geom_bond_publ_flag
Pt1 P2 . 2.2730(10) y
Pt1 P1 . 2.2930(11) y
Pt1 S2 . 2.3070(10) y
Pt1 S1 . 2.3082(10) y
S1 C1 . 1.745(4) ?
S2 C2 . 1.761(5) ?
C1 C2 . 1.397(7) ?
C1 C6 . 1.403(6) ?
C2 C3 . 1.387(7) ?
C3 C4 . 1.397(7) ?
C4 C5 . 1.390(7) ?
C5 C6 . 1.376(7) ?
P1 C19 . 1.830(5) ?
P1 C7 . 1.831(4) ?
P1 C13 . 1.846(5) ?
C7 C12 . 1.395(7) ?
C7 C8 . 1.398(6) ?
C8 C9 . 1.394(7) ?
C9 C10 . 1.383(9) ?
C10 C11 . 1.400(7) ?
C11 C12 . 1.386(7) ?
C13 C14 . 1.386(7) ?
C13 C18 . 1.393(8) ?
C14 C15 . 1.390(7) ?
C15 C16 . 1.385(9) ?
C16 C17 . 1.385(8) ?
C17 C18 . 1.403(7) ?
C19 C24 . 1.399(6) ?
C19 C20 . 1.402(7) ?
C20 C21 . 1.380(7) ?
C21 C22 . 1.374(8) ?
C22 C23 . 1.378(8) ?
C23 C24 . 1.385(7) ?
P2 C25 . 1.820(5) ?
P2 C37 . 1.829(4) ?
P2 C31 . 1.835(4) ?
C25 C26 . 1.391(6) ?
C25 C30 . 1.406(6) ?
C26 C27 . 1.387(6) ?
C27 C28 . 1.388(7) ?
C28 C29 . 1.383(7) ?
C29 C30 . 1.382(7) ?
C31 C36 . 1.387(6) ?
C31 C32 . 1.394(6) ?
C32 C33 . 1.389(6) ?
C33 C34 . 1.386(7) ?
C34 C35 . 1.385(8) ?
C35 C36 . 1.386(6) ?
C37 C42 . 1.377(6) ?
C37 C38 . 1.404(6) ?
C38 C39 . 1.388(6) ?
C39 C40 . 1.387(7) ?
C40 C41 . 1.379(7) ?
C41 C42 . 1.385(6) ?

loop_
_geom_torsion_atom_site_label_1
_geom_torsion_atom_site_label_2
_geom_torsion_atom_site_label_3
_geom_torsion_atom_site_label_4
_geom_torsion
P2 Pt1 S1 C1 95.6(2)
P1 Pt1 S1 C1 -156.56(16)
S2 Pt1 S1 C1 9.30(16)
P2 Pt1 S2 C2 -178.84(18)
P1 Pt1 S2 C2 57.5(2)
S1 Pt1 S2 C2 -9.73(18)
Pt1 S1 C1 C2 -7.2(4)
Pt1 S1 C1 C6 174.1(3)
C6 C1 C2 C3 -2.7(7)
S1 C1 C2 C3 178.7(4)
C6 C1 C2 S2 177.6(4)
S1 C1 C2 S2 -1.0(6)
Pt1 S2 C2 C3 -171.0(4)
Pt1 S2 C2 C1 8.7(4)
C1 C2 C3 C4 1.8(8)
S2 C2 C3 C4 -178.5(4)
C2 C3 C4 C5 0.1(8)
C3 C4 C5 C6 -1.1(8)
C4 C5 C6 C1 0.2(8)
C2 C1 C6 C5 1.7(7)
S1 C1 C6 C5 -179.6(4)
P2 Pt1 P1 C19 -109.09(15)
S2 Pt1 P1 C19 13.9(2)
S1 Pt1 P1 C19 81.38(15)
P2 Pt1 P1 C7 133.37(16)
S2 Pt1 P1 C7 -103.6(2)
S1 Pt1 P1 C7 -36.16(16)
P2 Pt1 P1 C13 11.9(2)
S2 Pt1 P1 C13 134.8(3)
S1 Pt1 P1 C13 -157.7(2)
C19 P1 C7 C12 -160.9(3)
C13 P1 C7 C12 91.1(4)
Pt1 P1 C7 C12 -41.9(4)
C19 P1 C7 C8 21.9(4)
C13 P1 C7 C8 -86.1(4)
Pt1 P1 C7 C8 140.9(3)
C12 C7 C8 C9 -2.2(7)
P1 C7 C8 C9 175.0(4)
C7 C8 C9 C10 1.3(8)
C8 C9 C10 C11 0.3(8)
C9 C10 C11 C12 -0.9(8)
C10 C11 C12 C7 0.0(7)
C8 C7 C12 C11 1.6(7)
P1 C7 C12 C11 -175.7(4)
C19 P1 C13 C14 -139.0(4)
C7 P1 C13 C14 -29.0(4)
Pt1 P1 C13 C14 97.6(4)
C19 P1 C13 C18 41.6(4)
C7 P1 C13 C18 151.6(4)
Pt1 P1 C13 C18 -81.8(4)
C18 C13 C14 C15 0.1(7)
P1 C13 C14 C15 -179.3(4)
C13 C14 C15 C16 -0.3(7)
C14 C15 C16 C17 0.1(7)
C15 C16 C17 C18 0.2(7)
C14 C13 C18 C17 0.2(6)
P1 C13 C18 C17 179.6(3)
C16 C17 C18 C13 -0.3(7)
C7 P1 C19 C24 99.0(4)
C13 P1 C19 C24 -154.5(4)
Pt1 P1 C19 C24 -22.5(4)
C7 P1 C19 C20 -79.7(4)
C13 P1 C19 C20 26.7(4)
Pt1 P1 C19 C20 158.8(3)
C24 C19 C20 C21 -1.0(7)
P1 C19 C20 C21 177.8(4)
C19 C20 C21 C22 -0.3(8)
C20 C21 C22 C23 0.9(8)
C21 C22 C23 C24 0.0(8)
C22 C23 C24 C19 -1.3(8)
C20 C19 C24 C23 1.8(7)
P1 C19 C24 C23 -177.0(4)
P1 Pt1 P2 C25 66.34(15)
S2 Pt1 P2 C25 -100.85(15)
S1 Pt1 P2 C25 173.2(2)
P1 Pt1 P2 C37 -58.85(15)
S2 Pt1 P2 C37 133.96(15)
S1 Pt1 P2 C37 48.0(3)
P1 Pt1 P2 C31 -174.74(16)
S2 Pt1 P2 C31 18.07(17)
S1 Pt1 P2 C31 -67.9(3)
C37 P2 C25 C26 -57.0(4)
C31 P2 C25 C26 50.1(4)
Pt1 P2 C25 C26 177.4(3)
C37 P2 C25 C30 127.3(3)
C31 P2 C25 C30 -125.6(3)
Pt1 P2 C25 C30 1.7(4)
C30 C25 C26 C27 -3.8(6)
P2 C25 C26 C27 -179.5(4)
C25 C26 C27 C28 2.3(7)
C26 C27 C28 C29 -0.2(7)
C27 C28 C29 C30 -0.4(7)
C28 C29 C30 C25 -1.2(7)
C26 C25 C30 C29 3.3(7)
P2 C25 C30 C29 179.1(4)
C25 P2 C31 C36 -128.1(4)
C37 P2 C31 C36 -15.9(4)
Pt1 P2 C31 C36 104.0(4)
C25 P2 C31 C32 50.3(4)
C37 P2 C31 C32 162.5(3)
Pt1 P2 C31 C32 -77.6(4)
C36 C31 C32 C33 -1.0(7)
P2 C31 C32 C33 -179.5(4)
C31 C32 C33 C34 1.2(7)
C32 C33 C34 C35 -1.2(8)
C33 C34 C35 C36 1.0(8)
C34 C35 C36 C31 -0.8(8)
C32 C31 C36 C35 0.8(7)
P2 C31 C36 C35 179.2(4)
C25 P2 C37 C42 9.3(4)
C31 P2 C37 C42 -96.3(4)
Pt1 P2 C37 C42 139.3(3)
C25 P2 C37 C38 -173.1(3)
C31 P2 C37 C38 81.3(3)
Pt1 P2 C37 C38 -43.1(3)
C42 C37 C38 C39 2.7(6)
P2 C37 C38 C39 -175.1(3)
C37 C38 C39 C40 -1.5(7)
C38 C39 C40 C41 -1.2(7)
C39 C40 C41 C42 2.6(7)
C38 C37 C42 C41 -1.3(6)
P2 C37 C42 C41 176.3(3)
C40 C41 C42 C37 -1.4(7)
